data_7008398
loop_
_publ_author_name
'Zheng, Bai-Shu'
'Zhang, Xiao-Yi'
'Zhu, Huai-Wu'
'Luo, Shi-Xia'
'Lindoy, Leonard F.'
'McMurtrie, John C.'
'Turner, Peter'
'Wei, Gang'

_publ_section_title
;
 Interaction of cobalt(II) and nickel(II) with a gamma-linked,
 bis-beta-diketone ligand to yield an unusual coordination motif.
;
_journal_issue 8
_journal_name_full 'Dalton transactions (Cambridge, England : 2003)'
_journal_page_first 1349
_journal_page_last 1351
_journal_paper_doi 10.1039/b502334c
_journal_year 2005
_chemical_formula_sum 'C12 H22 Co O7 S2'
_chemical_formula_weight 401.35
_chemical_name_systematic
;
?
;
_space_group_IT_number 15
_symmetry_cell_setting monoclinic
_symmetry_space_group_name_Hall '-C 2yc'
_symmetry_space_group_name_H-M 'C 1 2/c 1'
_atom_sites_solution_hydrogens geom
_atom_sites_solution_primary direct
_atom_sites_solution_secondary difmap
_audit_creation_method SHELXL-97
_cell_angle_alpha 90.00
_cell_angle_beta 102.490(4)
_cell_angle_gamma 90.00
_cell_formula_units_Z 4
_cell_length_a 16.367(4)
_cell_length_b 14.423(3)
_cell_length_c 7.4705(17)
_cell_measurement_reflns_used 892
_cell_measurement_temperature 150(2)
_cell_measurement_theta_max 28.229
_cell_measurement_theta_min 2.825
_cell_volume 1721.8(7)
_computing_cell_refinement 'SAINT (Bruker,1995)'
_computing_data_collection 'SMART (Bruker,1995)'
_computing_data_reduction 'SAINT and XPREP (Bruker, 1995)'
_computing_molecular_graphics
;
teXsan for Windows (MSC, 1997)
xtal 3.6 (Hall,du Boulay, D.J. & Olthof-Hazekamp, R. 1999)
ORTEP-3 (Farrugia, 1997)
WINGX-32 (Farrugia, 1999)
;
_computing_structure_refinement 'SHELXL-97 (Sheldrick, 1997)'
_computing_structure_solution 'SIR97 (Altomare, et al. 1999)'
_diffrn_ambient_temperature 150(2)
_diffrn_measured_fraction_theta_full 0.991
_diffrn_measured_fraction_theta_max 0.950
_diffrn_measurement_device_type 'Bruker SMART 1000 CCD'
_diffrn_measurement_method \w
_diffrn_radiation_monochromator graphite
_diffrn_radiation_source 'sealed tube'
_diffrn_radiation_type MoK\a
_diffrn_radiation_wavelength 0.71073
_diffrn_reflns_av_R_equivalents 0.0411
_diffrn_reflns_av_sigmaI/netI 0.0241
_diffrn_reflns_limit_h_max 21
_diffrn_reflns_limit_h_min -20
_diffrn_reflns_limit_k_max 18
_diffrn_reflns_limit_k_min -18
_diffrn_reflns_limit_l_max 9
_diffrn_reflns_limit_l_min -9
_diffrn_reflns_number 8259
_diffrn_reflns_theta_full 25.00
_diffrn_reflns_theta_max 28.32
_diffrn_reflns_theta_min 1.90
_diffrn_standards_decay_% 0.00
_diffrn_standards_number 145
_exptl_absorpt_coefficient_mu 1.267
_exptl_absorpt_correction_T_max 0.803
_exptl_absorpt_correction_T_min 0.588
_exptl_absorpt_correction_type gaussian
_exptl_absorpt_process_details
;
Gaussian (Coppens et al., 1965)
XPREP (Bruker, 1995)
;
_exptl_crystal_colour orange
_exptl_crystal_density_diffrn 1.548
_exptl_crystal_density_method 'not measured'
_exptl_crystal_description columnar
_exptl_crystal_F_000 836
_exptl_crystal_size_max 0.55
_exptl_crystal_size_mid 0.20
_exptl_crystal_size_min 0.20
_refine_diff_density_max 0.385
_refine_diff_density_min -0.181
_refine_diff_density_rms 0.047
_refine_ls_extinction_method none
_refine_ls_goodness_of_fit_ref 1.020
_refine_ls_hydrogen_treatment mixed
_refine_ls_matrix_type full
_refine_ls_number_parameters 115
_refine_ls_number_reflns 2038
_refine_ls_number_restraints 0
_refine_ls_restrained_S_all 1.020
_refine_ls_R_factor_all 0.0222
_refine_ls_R_factor_gt 0.0208
_refine_ls_shift/su_max 0.001
_refine_ls_shift/su_mean 0.000
_refine_ls_structure_factor_coef Fsqd
_refine_ls_weighting_details 'calc w=1/[\s^2^(Fo^2^)+(0.0200P)^2^+1.3000P] where P=(Fo^2^+2Fc^2^)/3'
_refine_ls_weighting_scheme calc
_refine_ls_wR_factor_gt 0.0519
_refine_ls_wR_factor_ref 0.0525
_reflns_number_gt 1916
_reflns_number_total 2038
_reflns_threshold_expression >2sigma(I)
_cod_data_source_file b502334c.txt
_cod_data_source_block lflj30_g
_cod_depositor_comments
;
The following automatic conversions were performed:
'_symmetry_cell_setting' value 'Monoclinic' changed to 'monoclinic'
according to '/home/saulius/struct/CIF-dictionaries/cif_core.dic'
dictionary named 'cif_core.dic' version 2.4.1 from 2010-06-29.

Automatic conversion script
Id: cif_fix_enum 1527 2010-12-29 10:47:43Z saulius 
;
_cod_original_sg_symbol_H-M 'C2/c '
_cod_database_code 7008398

loop_
_symmetry_equiv_pos_as_xyz
'x, y, z'
'-x, y, -z+1/2'
'x+1/2, y+1/2, z'
'-x+1/2, y+1/2, -z+1/2'
'-x, -y, -z'
'x, -y, z-1/2'
'-x+1/2, -y+1/2, -z'
'x+1/2, -y+1/2, z-1/2'

loop_
_atom_site_label
_atom_site_type_symbol
_atom_site_fract_x
_atom_site_fract_y
_atom_site_fract_z
_atom_site_U_iso_or_equiv
_atom_site_adp_type
_atom_site_occupancy
_atom_site_symmetry_multiplicity
_atom_site_calc_flag
_atom_site_refinement_flags
_atom_site_disorder_assembly
_atom_site_disorder_group
C1 C 0.63741(10) 0.26344(13) 0.79556(19) 0.0442(4) Uani 1 1 d . . .
H1A H 0.5957 0.2308 0.8485 0.066 Uiso 1 1 calc R . .
H1B H 0.6435 0.3272 0.8422 0.066 Uiso 1 1 calc R . .
H1C H 0.6913 0.2314 0.8299 0.066 Uiso 1 1 calc R . .
C2 C 0.60937(7) 0.26502(9) 0.59030(16) 0.0235(2) Uani 1 1 d . . .
C3 C 0.64769(7) 0.32227(8) 0.48015(16) 0.0210(2) Uani 1 1 d . . .
C4 C 0.72387(7) 0.37335(8) 0.54716(17) 0.0236(2) Uani 1 1 d . . .
C5 C 0.75888(10) 0.43456(11) 0.4180(2) 0.0405(4) Uani 1 1 d . . .
H5A H 0.7318 0.4955 0.4101 0.061 Uiso 1 1 calc R . .
H5B H 0.7483 0.4060 0.2961 0.061 Uiso 1 1 calc R . .
H5C H 0.8193 0.4419 0.4640 0.061 Uiso 1 1 calc R . .
C6 C 0.53452(10) 0.41558(9) 0.1973(2) 0.0382(3) Uani 1 1 d . . .
H6A H 0.5675 0.4733 0.2268 0.046 Uiso 1 1 calc R . .
H6B H 0.5087 0.4169 0.0646 0.046 Uiso 1 1 calc R . .
O1 O 0.54723(5) 0.21276(6) 0.52275(11) 0.02478(18) Uani 1 1 d . . .
O2 O 0.76223(5) 0.36989(6) 0.70934(12) 0.0286(2) Uani 1 1 d . . .
O3 O 0.57755(6) 0.09138(6) 0.19000(13) 0.02582(19) Uani 1 1 d . . .
H3O H 0.5651(11) 0.0424(13) 0.215(2) 0.040(5) Uiso 1 1 d . . .
H3OB H 0.6299(12) 0.0987(12) 0.223(2) 0.042(5) Uiso 1 1 d . . .
O4 O 0.5000 -0.07008(10) 0.2500 0.0383(4) Uani 1 2 d S . .
H4O H 0.5040(14) -0.1018(15) 0.171(3) 0.062(6) Uiso 1 1 d . . .
S1 S 0.60592(2) 0.31718(2) 0.24205(4) 0.02462(8) Uani 1 1 d . . .
Co1 Co 0.5000 0.195068(14) 0.2500 0.01831(7) Uani 1 2 d S . .

loop_
_atom_site_aniso_label
_atom_site_aniso_U_11
_atom_site_aniso_U_22
_atom_site_aniso_U_33
_atom_site_aniso_U_23
_atom_site_aniso_U_13
_atom_site_aniso_U_12
C1 0.0452(8) 0.0682(11) 0.0168(6) 0.0008(6) 0.0013(5) -0.0301(8)
C2 0.0232(5) 0.0289(6) 0.0176(5) -0.0021(4) 0.0027(4) -0.0042(4)
C3 0.0225(5) 0.0226(5) 0.0168(5) -0.0018(4) 0.0018(4) -0.0027(4)
C4 0.0222(5) 0.0216(5) 0.0266(6) -0.0026(5) 0.0044(5) -0.0021(4)
C5 0.0360(7) 0.0435(8) 0.0384(8) 0.0109(6) 0.0001(6) -0.0175(6)
C6 0.0426(8) 0.0228(6) 0.0401(8) 0.0094(6) -0.0114(6) -0.0065(5)
O1 0.0240(4) 0.0315(4) 0.0174(4) 0.0014(3) 0.0014(3) -0.0083(3)
O2 0.0230(4) 0.0359(5) 0.0256(5) -0.0055(4) 0.0023(3) -0.0067(4)
O3 0.0187(4) 0.0221(4) 0.0355(5) -0.0023(4) 0.0034(4) -0.0003(3)
O4 0.0733(11) 0.0192(6) 0.0267(7) 0.000 0.0206(7) 0.000
S1 0.02934(16) 0.02617(15) 0.01702(15) 0.00250(10) 0.00206(12) -0.00667(11)
Co1 0.01973(12) 0.01861(12) 0.01524(12) 0.000 0.00084(8) 0.000

loop_
_atom_type_symbol
_atom_type_description
_atom_type_scat_dispersion_real
_atom_type_scat_dispersion_imag
_atom_type_scat_source
C C 0.0033 0.0016 'International Tables Vol C Tables 4.2.6.8 and 6.1.1.4'
H H 0.0000 0.0000 'International Tables Vol C Tables 4.2.6.8 and 6.1.1.4'
O O 0.0106 0.0060 'International Tables Vol C Tables 4.2.6.8 and 6.1.1.4'
S S 0.1246 0.1234 'International Tables Vol C Tables 4.2.6.8 and 6.1.1.4'
Co Co 0.3494 0.9721 'International Tables Vol C Tables 4.2.6.8 and 6.1.1.4'

loop_
_geom_angle_atom_site_label_1
_geom_angle_atom_site_label_2
_geom_angle_atom_site_label_3
_geom_angle
_geom_angle_site_symmetry_1
_geom_angle_site_symmetry_3
_geom_angle_publ_flag
C2 C1 H1A 109.5 . . ?
C2 C1 H1B 109.5 . . ?
H1A C1 H1B 109.5 . . ?
C2 C1 H1C 109.5 . . ?
H1A C1 H1C 109.5 . . ?
H1B C1 H1C 109.5 . . ?
O1 C2 C3 122.19(11) . . ?
O1 C2 C1 115.79(11) . . ?
C3 C2 C1 122.00(11) . . ?
C2 C3 C4 123.98(11) . . ?
C2 C3 S1 116.19(9) . . ?
C4 C3 S1 119.28(9) . . ?
O2 C4 C3 122.43(11) . . ?
O2 C4 C5 117.81(11) . . ?
C3 C4 C5 119.76(11) . . ?
C4 C5 H5A 109.5 . . ?
C4 C5 H5B 109.5 . . ?
H5A C5 H5B 109.5 . . ?
C4 C5 H5C 109.5 . . ?
H5A C5 H5C 109.5 . . ?
H5B C5 H5C 109.5 . . ?
C6 C6 S1 115.25(8) 2_655 . ?
C6 C6 H6A 108.5 2_655 . ?
S1 C6 H6A 108.5 . . ?
C6 C6 H6B 108.5 2_655 . ?
S1 C6 H6B 108.5 . . ?
H6A C6 H6B 107.5 . . ?
C2 O1 Co1 124.55(8) . . ?
Co1 O3 H3O 113.8(13) . . ?
Co1 O3 H3OB 118.5(12) . . ?
H3O O3 H3OB 110.5(18) . . ?
C3 S1 C6 104.23(6) . . ?
C3 S1 Co1 97.23(4) . . ?
C6 S1 Co1 97.67(5) . . ?
O1 Co1 O1 165.58(5) . 2_655 ?
O1 Co1 O3 89.53(4) . 2_655 ?
O1 Co1 O3 100.92(4) 2_655 2_655 ?
O1 Co1 O3 100.92(4) . . ?
O1 Co1 O3 89.53(4) 2_655 . ?
O3 Co1 O3 87.62(6) 2_655 . ?
O1 Co1 S1 79.55(3) . . ?
O1 Co1 S1 90.18(3) 2_655 . ?
O3 Co1 S1 168.90(3) 2_655 . ?
O3 Co1 S1 92.48(3) . . ?
O1 Co1 S1 90.18(3) . 2_655 ?
O1 Co1 S1 79.55(3) 2_655 2_655 ?
O3 Co1 S1 92.48(3) 2_655 2_655 ?
O3 Co1 S1 168.90(3) . 2_655 ?
S1 Co1 S1 89.55(2) . 2_655 ?

loop_
_geom_bond_atom_site_label_1
_geom_bond_atom_site_label_2
_geom_bond_distance
_geom_bond_site_symmetry_2
_geom_bond_publ_flag
C1 C2 1.5027(17) . ?
C1 H1A 0.9800 . ?
C1 H1B 0.9800 . ?
C1 H1C 0.9800 . ?
C2 O1 1.2788(14) . ?
C2 C3 1.4055(17) . ?
C3 C4 1.4416(16) . ?
C3 S1 1.7637(12) . ?
C4 O2 1.2391(15) . ?
C4 C5 1.5093(18) . ?
C5 H5A 0.9800 . ?
C5 H5B 0.9800 . ?
C5 H5C 0.9800 . ?
C6 C6 1.510(3) 2_655 ?
C6 S1 1.8228(15) . ?
C6 H6A 0.9900 . ?
C6 H6B 0.9900 . ?
O1 Co1 2.0330(9) . ?
O3 Co1 2.0723(9) . ?
O3 H3O 0.769(18) . ?
O3 H3OB 0.845(19) . ?
O4 H4O 0.761(19) . ?
S1 Co1 2.4810(5) . ?
Co1 O1 2.0330(9) 2_655 ?
Co1 O3 2.0723(9) 2_655 ?
Co1 S1 2.4810(5) 2_655 ?

loop_
_geom_hbond_atom_site_label_D
_geom_hbond_atom_site_label_H
_geom_hbond_atom_site_label_A
_geom_hbond_distance_DH
_geom_hbond_distance_HA
_geom_hbond_distance_DA
_geom_hbond_angle_DHA
_geom_hbond_site_symmetry_A
O3 H3O O4 0.769(18) 1.989(19) 2.7352(16) 163.4(19) .
O3 H3OB O2 0.845(19) 1.79(2) 2.6271(14) 172.5(18) 7_656
O4 H4O O1 0.761(19) 2.15(2) 2.8779(13) 160(2) 6

loop_
_geom_torsion_atom_site_label_1
_geom_torsion_atom_site_label_2
_geom_torsion_atom_site_label_3
_geom_torsion_atom_site_label_4
_geom_torsion
_geom_torsion_site_symmetry_1
_geom_torsion_site_symmetry_2
_geom_torsion_site_symmetry_3
_geom_torsion_site_symmetry_4
_geom_torsion_publ_flag
O1 C2 C3 C4 -171.99(11) . . . . ?
C1 C2 C3 C4 9.8(2) . . . . ?
O1 C2 C3 S1 -0.67(17) . . . . ?
C1 C2 C3 S1 -178.91(12) . . . . ?
C2 C3 C4 O2 0.61(19) . . . . ?
S1 C3 C4 O2 -170.46(10) . . . . ?
C2 C3 C4 C5 -178.70(13) . . . . ?
S1 C3 C4 C5 10.23(17) . . . . ?
C3 C2 O1 Co1 5.30(17) . . . . ?
C1 C2 O1 Co1 -176.36(10) . . . . ?
C2 C3 S1 C6 97.05(11) . . . . ?
C4 C3 S1 C6 -91.20(11) . . . . ?
C2 C3 S1 Co1 -2.80(10) . . . . ?
C4 C3 S1 Co1 168.95(9) . . . . ?
C6 C6 S1 C3 -58.35(13) 2_655 . . . ?
C6 C6 S1 Co1 41.16(13) 2_655 . . . ?
C2 O1 Co1 O1 -50.64(10) . . . 2_655 ?
C2 O1 Co1 O3 172.60(10) . . . 2_655 ?
C2 O1 Co1 O3 85.12(10) . . . . ?
C2 O1 Co1 S1 -5.41(9) . . . . ?
C2 O1 Co1 S1 -94.91(10) . . . 2_655 ?
C3 S1 Co1 O1 3.65(5) . . . . ?
C6 S1 Co1 O1 -101.84(6) . . . . ?
C3 S1 Co1 O1 173.47(5) . . . 2_655 ?
C6 S1 Co1 O1 67.97(6) . . . 2_655 ?
C3 S1 Co1 O3 -6.72(16) . . . 2_655 ?
C6 S1 Co1 O3 -112.22(16) . . . 2_655 ?
C3 S1 Co1 O3 -97.00(5) . . . . ?
C6 S1 Co1 O3 157.51(6) . . . . ?
C3 S1 Co1 S1 93.92(4) . . . 2_655 ?
C6 S1 Co1 S1 -11.58(5) . . . 2_655 ?
